data_2232086
loop_
_publ_author_name
'Braim, Rostam R.'
'Aziz Ketuly, Kamal'
'A. Hadi, A. Hamid'
'Khaledi, Hamid'

_publ_section_title
;
 2-(4-Chlorophenyl)-3,5-dimethyl-1\l^6^,2-thiazine-1,1-dione
;
_journal_coeditor_code VM2124
_journal_issue 10
_journal_name_full 'Acta Crystallographica Section E'
_journal_page_first o2775
_journal_paper_doi 10.1107/S1600536811038852
_journal_volume 67
_journal_year 2011
_chemical_formula_iupac 'C12 H12 Cl N O2 S'
_chemical_formula_moiety 'C12 H12 Cl N O2 S'
_chemical_formula_sum 'C12 H12 Cl N O2 S'
_chemical_formula_weight 269.74
_chemical_name_systematic
;
2-(4-Chlorophenyl)-3,5-dimethyl-1\l^6^,2-thiazine-1,1-dione
;
_space_group_IT_number 14
_symmetry_cell_setting monoclinic
_symmetry_space_group_name_Hall '-P 2ybc'
_symmetry_space_group_name_H-M 'P 1 21/c 1'
_atom_sites_solution_hydrogens geom
_atom_sites_solution_primary direct
_atom_sites_solution_secondary difmap
_audit_creation_method SHELXL-97
_cell_angle_alpha 90.00
_cell_angle_beta 108.4503(8)
_cell_angle_gamma 90.00
_cell_formula_units_Z 4
_cell_length_a 11.22370(10)
_cell_length_b 15.1606(2)
_cell_length_c 7.87520(10)
_cell_measurement_reflns_used 4756
_cell_measurement_temperature 100(2)
_cell_measurement_theta_max 30.45
_cell_measurement_theta_min 2.69
_cell_volume 1271.15(3)
_computing_cell_refinement 'SAINT (Bruker, 2007)'
_computing_data_collection 'APEX2 (Bruker, 2007)'
_computing_data_reduction 'SAINT (Bruker, 2007)'
_computing_molecular_graphics 'X-SEED (Barbour, 2001)'
_computing_publication_material 'SHELXL97  (Sheldrick, 2008) and publCIF (Westrip, 2010)'
_computing_structure_refinement 'SHELXL97 (Sheldrick, 2008)'
_computing_structure_solution 'SHELXS97 (Sheldrick, 2008)'
_diffrn_ambient_temperature 100(2)
_diffrn_measured_fraction_theta_full 1.000
_diffrn_measured_fraction_theta_max 1.000
_diffrn_measurement_device_type 'Bruker APEXII CCD'
_diffrn_measurement_method '\f and \w scans'
_diffrn_radiation_monochromator graphite
_diffrn_radiation_source 'fine-focus sealed tube'
_diffrn_radiation_type MoK\a
_diffrn_radiation_wavelength 0.71073
_diffrn_reflns_av_R_equivalents 0.0265
_diffrn_reflns_av_sigmaI/netI 0.0226
_diffrn_reflns_limit_h_max 14
_diffrn_reflns_limit_h_min -14
_diffrn_reflns_limit_k_max 19
_diffrn_reflns_limit_k_min -19
_diffrn_reflns_limit_l_max 10
_diffrn_reflns_limit_l_min -10
_diffrn_reflns_number 11365
_diffrn_reflns_theta_full 27.00
_diffrn_reflns_theta_max 27.00
_diffrn_reflns_theta_min 2.34
_exptl_absorpt_coefficient_mu 0.453
_exptl_absorpt_correction_T_max 0.9188
_exptl_absorpt_correction_T_min 0.8836
_exptl_absorpt_correction_type multi-scan
_exptl_absorpt_process_details '(SADABS; Sheldrick, 1996)'
_exptl_crystal_colour colorless
_exptl_crystal_density_diffrn 1.409
_exptl_crystal_density_method 'not measured'
_exptl_crystal_description block
_exptl_crystal_F_000 560
_exptl_crystal_size_max 0.28
_exptl_crystal_size_mid 0.24
_exptl_crystal_size_min 0.19
_refine_diff_density_max 0.381
_refine_diff_density_min -0.429
_refine_ls_extinction_method none
_refine_ls_goodness_of_fit_ref 1.036
_refine_ls_hydrogen_treatment constr
_refine_ls_matrix_type full
_refine_ls_number_parameters 156
_refine_ls_number_reflns 2768
_refine_ls_number_restraints 0
_refine_ls_restrained_S_all 1.036
_refine_ls_R_factor_all 0.0351
_refine_ls_R_factor_gt 0.0302
_refine_ls_shift/su_max 0.001
_refine_ls_shift/su_mean 0.000
_refine_ls_structure_factor_coef Fsqd
_refine_ls_weighting_details 'calc w=1/[\s^2^(Fo^2^)+(0.0375P)^2^+0.7004P] where P=(Fo^2^+2Fc^2^)/3'
_refine_ls_weighting_scheme calc
_refine_ls_wR_factor_gt 0.0768
_refine_ls_wR_factor_ref 0.0803
_reflns_number_gt 2447
_reflns_number_total 2768
_reflns_threshold_expression >2sigma(I)
_cod_data_source_file vm2124.cif
_cod_data_source_block I
_cod_original_sg_symbol_H-M 'P 21/c'
_cod_database_code 2232086
_cod_database_fobs_code 2232086

loop_
_symmetry_equiv_pos_as_xyz
'x, y, z'
'-x, y+1/2, -z+1/2'
'-x, -y, -z'
'x, -y-1/2, z-1/2'

loop_
_atom_site_type_symbol
_atom_site_label
_atom_site_fract_x
_atom_site_fract_y
_atom_site_fract_z
_atom_site_U_iso_or_equiv
_atom_site_adp_type
_atom_site_calc_flag
_atom_site_refinement_flags
_atom_site_occupancy
_atom_site_symmetry_multiplicity
Cl Cl1 1.15452(4) 0.78261(3) 0.78766(6) 0.03679(13) Uani d . 1 1
S S1 0.67185(3) 0.54702(2) 0.90462(5) 0.01583(10) Uani d . 1 1
O O1 0.57169(10) 0.60996(7) 0.84129(15) 0.0224(2) Uani d . 1 1
O O2 0.76889(10) 0.56910(7) 1.06785(14) 0.0236(2) Uani d . 1 1
N N1 0.73994(11) 0.53279(8) 0.74623(16) 0.0169(3) Uani d . 1 1
C C1 0.72390(16) 0.49244(12) 0.4367(2) 0.0266(4) Uani d . 1 1
H H1A 0.6744 0.4541 0.3397 0.040 Uiso calc R 1 1
H H1B 0.8133 0.4784 0.4645 0.040 Uiso calc R 1 1
H H1C 0.7095 0.5542 0.3992 0.040 Uiso calc R 1 1
C C2 0.68489(13) 0.47796(10) 0.59948(19) 0.0180(3) Uani d . 1 1
C C3 0.60397(14) 0.41358(10) 0.6087(2) 0.0195(3) Uani d . 1 1
H H3 0.5626 0.3814 0.5029 0.023 Uiso calc R 1 1
C C4 0.57720(13) 0.39124(9) 0.7697(2) 0.0181(3) Uani d . 1 1
C C5 0.51384(16) 0.30477(10) 0.7770(2) 0.0264(3) Uani d . 1 1
H H5A 0.4946 0.3006 0.8898 0.040 Uiso calc R 1 1
H H5B 0.5697 0.2563 0.7697 0.040 Uiso calc R 1 1
H H5C 0.4358 0.3010 0.6763 0.040 Uiso calc R 1 1
C C6 0.61295(13) 0.44386(9) 0.9154(2) 0.0171(3) Uani d . 1 1
H H6 0.6053 0.4233 1.0254 0.021 Uiso calc R 1 1
C C7 0.84013(13) 0.59335(10) 0.75099(19) 0.0173(3) Uani d . 1 1
C C8 0.81380(15) 0.68225(10) 0.7151(2) 0.0233(3) Uani d . 1 1
H H8 0.7297 0.7028 0.6841 0.028 Uiso calc R 1 1
C C9 0.91055(15) 0.74081(11) 0.7247(2) 0.0270(4) Uani d . 1 1
H H9 0.8936 0.8017 0.7006 0.032 Uiso calc R 1 1
C C10 1.03192(15) 0.70909(11) 0.7698(2) 0.0243(3) Uani d . 1 1
C C11 1.05906(14) 0.62056(11) 0.8042(2) 0.0237(3) Uani d . 1 1
H H11 1.1431 0.6000 0.8337 0.028 Uiso calc R 1 1
C C12 0.96219(14) 0.56223(10) 0.7952(2) 0.0202(3) Uani d . 1 1
H H12 0.9794 0.5013 0.8191 0.024 Uiso calc R 1 1

loop_
_atom_site_aniso_label
_atom_site_aniso_U_11
_atom_site_aniso_U_22
_atom_site_aniso_U_33
_atom_site_aniso_U_12
_atom_site_aniso_U_13
_atom_site_aniso_U_23
Cl1 0.0280(2) 0.0363(2) 0.0456(3) -0.01448(18) 0.01096(19) 0.00453(19)
S1 0.01745(18) 0.01486(18) 0.01607(18) -0.00151(13) 0.00658(14) -0.00116(13)
O1 0.0240(6) 0.0180(5) 0.0280(6) 0.0041(4) 0.0121(5) 0.0018(4)
O2 0.0258(6) 0.0265(6) 0.0175(5) -0.0090(5) 0.0051(5) -0.0038(4)
N1 0.0166(6) 0.0177(6) 0.0175(6) -0.0017(5) 0.0071(5) -0.0011(5)
C1 0.0287(8) 0.0336(9) 0.0188(8) -0.0013(7) 0.0094(7) -0.0017(6)
C2 0.0170(7) 0.0204(7) 0.0157(7) 0.0049(6) 0.0038(6) 0.0001(6)
C3 0.0188(7) 0.0191(7) 0.0184(7) 0.0016(6) 0.0028(6) -0.0035(6)
C4 0.0151(7) 0.0156(7) 0.0224(7) 0.0017(5) 0.0045(6) 0.0007(6)
C5 0.0303(8) 0.0179(7) 0.0306(8) -0.0065(7) 0.0093(7) -0.0030(6)
C6 0.0172(7) 0.0154(7) 0.0196(7) -0.0010(5) 0.0070(6) 0.0022(5)
C7 0.0164(7) 0.0201(7) 0.0163(7) -0.0009(6) 0.0062(5) 0.0019(5)
C8 0.0181(7) 0.0217(8) 0.0298(8) 0.0025(6) 0.0070(6) 0.0053(6)
C9 0.0271(8) 0.0193(8) 0.0349(9) 0.0000(7) 0.0103(7) 0.0063(7)
C10 0.0204(8) 0.0278(8) 0.0249(8) -0.0079(6) 0.0077(6) 0.0028(6)
C11 0.0164(7) 0.0296(8) 0.0252(8) 0.0021(6) 0.0069(6) 0.0048(6)
C12 0.0206(7) 0.0206(7) 0.0199(7) 0.0019(6) 0.0072(6) 0.0034(6)

loop_
_atom_type_symbol
_atom_type_description
_atom_type_scat_dispersion_real
_atom_type_scat_dispersion_imag
_atom_type_scat_source
C C 0.0033 0.0016 'International Tables Vol C Tables 4.2.6.8 and 6.1.1.4'
H H 0.0000 0.0000 'International Tables Vol C Tables 4.2.6.8 and 6.1.1.4'
N N 0.0061 0.0033 'International Tables Vol C Tables 4.2.6.8 and 6.1.1.4'
O O 0.0106 0.0060 'International Tables Vol C Tables 4.2.6.8 and 6.1.1.4'
S S 0.1246 0.1234 'International Tables Vol C Tables 4.2.6.8 and 6.1.1.4'
Cl Cl 0.1484 0.1585 'International Tables Vol C Tables 4.2.6.8 and 6.1.1.4'

loop_
_geom_angle_atom_site_label_1
_geom_angle_atom_site_label_2
_geom_angle_atom_site_label_3
_geom_angle
O2 S1 O1 116.33(7)
O2 S1 N1 107.56(6)
O1 S1 N1 108.60(6)
O2 S1 C6 111.35(7)
O1 S1 C6 110.61(7)
N1 S1 C6 101.21(7)
C2 N1 C7 122.44(12)
C2 N1 S1 120.46(10)
C7 N1 S1 115.81(10)
C2 C1 H1A 109.5
C2 C1 H1B 109.5
H1A C1 H1B 109.5
C2 C1 H1C 109.5
H1A C1 H1C 109.5
H1B C1 H1C 109.5
C3 C2 N1 120.91(13)
C3 C2 C1 122.43(14)
N1 C2 C1 116.63(13)
C2 C3 C4 123.45(14)
C2 C3 H3 118.3
C4 C3 H3 118.3
C6 C4 C3 121.54(13)
C6 C4 C5 120.04(14)
C3 C4 C5 118.34(13)
C4 C5 H5A 109.5
C4 C5 H5B 109.5
H5A C5 H5B 109.5
C4 C5 H5C 109.5
H5A C5 H5C 109.5
H5B C5 H5C 109.5
C4 C6 S1 120.91(12)
C4 C6 H6 119.5
S1 C6 H6 119.5
C12 C7 C8 120.75(14)
C12 C7 N1 119.36(13)
C8 C7 N1 119.87(13)
C9 C8 C7 119.85(14)
C9 C8 H8 120.1
C7 C8 H8 120.1
C10 C9 C8 118.88(15)
C10 C9 H9 120.6
C8 C9 H9 120.6
C9 C10 C11 121.75(15)
C9 C10 Cl1 119.19(13)
C11 C10 Cl1 119.05(12)
C10 C11 C12 119.23(14)
C10 C11 H11 120.4
C12 C11 H11 120.4
C7 C12 C11 119.54(14)
C7 C12 H12 120.2
C11 C12 H12 120.2

loop_
_geom_bond_atom_site_label_1
_geom_bond_atom_site_label_2
_geom_bond_distance
Cl1 C10 1.7416(16)
S1 O2 1.4369(11)
S1 O1 1.4382(11)
S1 N1 1.6703(12)
S1 C6 1.7104(14)
N1 C2 1.3987(19)
N1 C7 1.4430(18)
C1 C2 1.496(2)
C1 H1A 0.9800
C1 H1B 0.9800
C1 H1C 0.9800
C2 C3 1.351(2)
C3 C4 1.433(2)
C3 H3 0.9500
C4 C6 1.350(2)
C4 C5 1.501(2)
C5 H5A 0.9800
C5 H5B 0.9800
C5 H5C 0.9800
C6 H6 0.9500
C7 C12 1.385(2)
C7 C8 1.390(2)
C8 C9 1.386(2)
C8 H8 0.9500
C9 C10 1.381(2)
C9 H9 0.9500
C10 C11 1.384(2)
C11 C12 1.386(2)
C11 H11 0.9500
C12 H12 0.9500

loop_
_geom_hbond_atom_site_label_D
_geom_hbond_atom_site_label_H
_geom_hbond_atom_site_label_A
_geom_hbond_site_symmetry_A
_geom_hbond_distance_DH
_geom_hbond_distance_HA
_geom_hbond_distance_DA
_geom_hbond_angle_DHA
C6 H6 O1 3_667 0.95 2.57 3.3384(18) 137.8
C9 H9 O2 4_575 0.95 2.44 3.3339(19) 156.4

loop_
_cod_related_entry_id
_cod_related_entry_database
_cod_related_entry_code
1 ChemSpider 9229884
